data_7702751
loop_
_publ_author_name
'Abrahams, Brendan F.'
'Coleiro, Joseph'
'Ha, Karen'
'Hoskins, Bernard F.'
'Orchard, Simon D.'
'Robson, Richard'

_publ_section_title
;
 Dihydroxybenzoquinone and chloranilic acid derivatives of rare earth
 metals
;
_journal_issue 8
_journal_name_full 'Journal of the Chemical Society, Dalton Transactions'
_journal_page_first 1586
_journal_paper_doi 10.1039/b109296k
_journal_year 2002
_chemical_formula_sum 'C18 H32 Cl6 Gd2 O28'
_chemical_formula_weight 1223.65
_chemical_name_systematic
; 
hexaaquatris(chloranilato)digadolinium(III) hydrate  
;
_space_group_IT_number 2
_space_group_name_Hall '-P 1'
_space_group_name_H-M_alt 'P -1'
_symmetry_cell_setting triclinic
_symmetry_space_group_name_H-M 'P -1'
_atom_sites_solution_hydrogens difmap
_atom_sites_solution_primary heavy
_atom_sites_solution_secondary difmap
_audit_creation_method SHELXL
_cell_angle_alpha 76.90(1)
_cell_angle_beta 77.15(1)
_cell_angle_gamma 74.79(1)
_cell_formula_units_Z 1
_cell_length_a 9.381(1)
_cell_length_b 9.941(1)
_cell_length_c 11.311(1)
_cell_measurement_reflns_used 25
_cell_measurement_temperature 293(2)
_cell_measurement_theta_max 17.3
_cell_measurement_theta_min 9.6
_cell_volume 976.37(17)
_computing_cell_refinement 'CAD4 software'
_computing_data_collection 'CAD4 software'
_computing_structure_refinement 'SHELXL-93 (Sheldrick, 1993)'
_computing_structure_solution 'SHELXS-86 (Sheldrick, 1986)'
_diffrn_ambient_temperature 293(2)
_diffrn_measurement_device 'Enraf-Nonius CAD4 diffractometer'
_diffrn_measurement_method \w:2\q
_diffrn_radiation_monochromator graphite
_diffrn_radiation_source 'fine-focus sealed tube'
_diffrn_radiation_type MoK\a
_diffrn_radiation_wavelength 0.71069
_diffrn_reflns_av_R_equivalents 0.0185
_diffrn_reflns_av_sigmaI/netI 0.0325
_diffrn_reflns_limit_h_max 11
_diffrn_reflns_limit_h_min -1
_diffrn_reflns_limit_k_max 12
_diffrn_reflns_limit_k_min -12
_diffrn_reflns_limit_l_max 14
_diffrn_reflns_limit_l_min -14
_diffrn_reflns_number 4318
_diffrn_reflns_theta_max 27.45
_diffrn_reflns_theta_min 1.88
_diffrn_standards_decay_% 0
_diffrn_standards_interval_time 120
_diffrn_standards_number 3
_exptl_absorpt_coefficient_mu 3.872
_exptl_absorpt_correction_T_max 0.9165
_exptl_absorpt_correction_T_min 0.6173
_exptl_absorpt_correction_type numerical
_exptl_absorpt_process_details 'SHELX-76 (Sheldrick, 1976)'
_exptl_crystal_colour 'deep purple'
_exptl_crystal_density_diffrn 2.081
_exptl_crystal_density_method 'not measured'
_exptl_crystal_description 'hexagonal prism'
_exptl_crystal_F_000 594
_exptl_crystal_size_max 0.14
_exptl_crystal_size_mid 0.11
_exptl_crystal_size_min 0.02
_refine_diff_density_max 0.764
_refine_diff_density_min -0.603
_refine_diff_density_rms 0.107
_refine_ls_extinction_method none
_refine_ls_goodness_of_fit_all 1.082
_refine_ls_goodness_of_fit_obs 1.095
_refine_ls_hydrogen_treatment mixed
_refine_ls_matrix_type full
_refine_ls_number_parameters 289
_refine_ls_number_reflns 3567
_refine_ls_number_restraints 6
_refine_ls_restrained_S_all 1.081
_refine_ls_restrained_S_obs 1.094
_refine_ls_R_factor_all 0.0297
_refine_ls_R_factor_obs 0.0235
_refine_ls_shift/esd_max 0.002
_refine_ls_shift/esd_mean 0.000
_refine_ls_structure_factor_coef Fsqd
_refine_ls_weighting_details 'w=1/[\s^2^(Fo^2^)+(0.0325P)^2^+0.0555P] where P=(Fo^2^+2Fc^2^)/3'
_refine_ls_weighting_scheme calc
_refine_ls_wR_factor_all 0.0586
_refine_ls_wR_factor_obs 0.0559
_reflns_number_observed 3202
_reflns_number_total 3567
_reflns_observed_criterion >2sigma(I)
_cod_data_source_file b109296k.txt
_cod_data_source_block gdcanabs93
_cod_depositor_comments
;
The following automatic conversions were performed:

data item '_symmetry_cell_setting' value 'Triclinic' was changed to
'triclinic' in accordance with the
/home/saulius/struct/COD-crude-data/automatic-downloads/DataCite-retrospective/RSC/depositions/lib/dictionaries/cif_core.dic
dictionary named 'cif_core.dic' version 2.4.2 last updated on
2011-04-26.

data item '_refine_ls_weighting_scheme' value 'calc
w=1/[\s^2^(Fo^2^)+(0.0325P)^2^+0.0555P] where P=(Fo^2^+2Fc^2^)/3' was
changed to 'calc'. A new data item '_refine_ls_weighting_details' was
created with the value set to
'w=1/[\s^2^(Fo^2^)+(0.0325P)^2^+0.0555P] where P=(Fo^2^+2Fc^2^)/3'.

Automatic conversion script
Id: cif_fix_values 6909 2019-04-08 15:41:33Z antanas 
;
_cod_original_cell_volume 976.4(2)
_cod_database_code 7702751

loop_
_symmetry_equiv_pos_as_xyz
'x, y, z'
'-x, -y, -z'

loop_
_atom_site_aniso_label
_atom_site_aniso_U_11
_atom_site_aniso_U_22
_atom_site_aniso_U_33
_atom_site_aniso_U_23
_atom_site_aniso_U_13
_atom_site_aniso_U_12
Gd 0.01784(11) 0.01674(10) 0.01543(10) -0.00151(6) -0.00492(7) -0.00691(7)
O1 0.026(2) 0.0205(14) 0.031(2) -0.0056(12) 0.0043(13) -0.0103(13)
O2 0.033(2) 0.0188(13) 0.0276(15) -0.0049(11) 0.0039(13) -0.0147(13)
C1 0.019(2) 0.021(2) 0.021(2) -0.0002(15) -0.004(2) -0.008(2)
C2 0.023(2) 0.017(2) 0.022(2) -0.0019(15) -0.005(2) -0.008(2)
C3 0.024(2) 0.020(2) 0.031(2) -0.006(2) 0.003(2) -0.008(2)
Cl1 0.0393(7) 0.0248(5) 0.0536(7) -0.0172(5) 0.0173(6) -0.0098(5)
O3 0.023(2) 0.0293(15) 0.0221(14) -0.0019(11) -0.0098(12) -0.0113(13)
O4 0.034(2) 0.031(2) 0.0244(15) 0.0082(12) -0.0153(13) -0.0166(14)
C4 0.019(2) 0.023(2) 0.018(2) -0.0087(15) -0.002(2) -0.002(2)
C5 0.021(2) 0.022(2) 0.019(2) -0.0035(15) -0.004(2) -0.004(2)
C6 0.024(2) 0.025(2) 0.024(2) -0.002(2) -0.007(2) -0.010(2)
Cl2 0.0493(8) 0.0425(6) 0.0428(6) 0.0142(5) -0.0237(6) -0.0315(6)
O5 0.0190(15) 0.033(2) 0.0215(14) -0.0070(12) -0.0033(12) -0.0113(12)
O6 0.024(2) 0.0270(14) 0.0193(13) -0.0025(11) -0.0078(12) -0.0124(12)
C7 0.016(2) 0.017(2) 0.024(2) -0.0057(15) -0.005(2) -0.004(2)
C8 0.016(2) 0.019(2) 0.019(2) -0.0054(14) -0.006(2) -0.004(2)
C9 0.018(2) 0.027(2) 0.017(2) -0.005(2) -0.002(2) -0.006(2)
Cl3 0.0271(6) 0.0557(7) 0.0196(5) -0.0066(4) 0.0002(4) -0.0197(5)
O7 0.022(2) 0.027(2) 0.028(2) -0.0061(13) -0.0054(14) -0.0053(14)
O8 0.043(2) 0.030(2) 0.027(2) -0.0022(14) 0.011(2) -0.008(2)
O9 0.044(2) 0.028(2) 0.035(2) -0.003(2) -0.017(2) 0.000(2)
O10 0.042(2) 0.075(3) 0.032(2) 0.014(2) -0.007(2) -0.030(2)
O11 0.121(4) 0.051(3) 0.048(2) -0.006(2) -0.002(3) 0.014(3)
O12A 0.092(10) 0.042(3) 0.066(4) -0.006(3) -0.016(4) -0.008(4)
O12B 0.042(19) 0.080(16) 0.042(15) -0.018(10) 0.017(11) -0.036(13)
O13 0.113(5) 0.085(4) 0.079(3) -0.015(3) -0.026(3) -0.022(3)
O14A 0.049(19) 0.114(22) 0.078(20) -0.050(15) -0.016(15) 0.005(13)
O14B 0.098(28) 0.075(8) 0.135(27) -0.028(12) -0.064(26) 0.005(11)

loop_
_atom_site_label
_atom_site_type_symbol
_atom_site_fract_x
_atom_site_fract_y
_atom_site_fract_z
_atom_site_U_iso_or_equiv
_atom_site_thermal_displace_type
_atom_site_occupancy
_atom_site_calc_flag
_atom_site_refinement_flags
Gd Gd 0.23659(2) 0.33894(2) 0.31586(2) 0.01598(7) Uani 1 d .
O1 O 0.2281(3) 0.0884(3) 0.3422(3) 0.0261(6) Uani 1 d .
O2 O 0.0424(3) 0.2639(3) 0.4777(3) 0.0262(6) Uani 1 d .
C1 C 0.1257(4) 0.0405(4) 0.4142(3) 0.0199(8) Uani 1 d .
C2 C 0.0139(5) 0.1427(4) 0.4919(3) 0.0200(8) Uani 1 d .
C3 C 0.1052(5) -0.0976(4) 0.4281(4) 0.0254(9) Uani 1 d .
Cl1 Cl 0.23332(14) -0.21178(12) 0.34073(12) 0.0412(3) Uani 1 d .
O3 O 0.2179(3) 0.5056(3) 0.1179(2) 0.0234(6) Uani 1 d .
O4 O 0.0559(3) 0.3155(3) 0.2057(3) 0.0283(7) Uani 1 d .
C4 C 0.1173(4) 0.5111(4) 0.0592(3) 0.0198(8) Uani 1 d .
C5 C 0.0249(5) 0.3978(4) 0.1079(3) 0.0210(8) Uani 1 d .
C6 C -0.0837(5) 0.3904(4) 0.0452(4) 0.0233(9) Uani 1 d .
Cl2 Cl -0.18851(15) 0.26309(13) 0.10614(11) 0.0418(3) Uani 1 d .
O5 O 0.2485(3) 0.4189(3) 0.5026(2) 0.0230(6) Uani 1 d .
O6 O 0.4217(3) 0.4778(3) 0.2916(2) 0.0219(6) Uani 1 d .
C7 C 0.3651(4) 0.4554(4) 0.5076(4) 0.0183(8) Uani 1 d .
C8 C 0.4648(4) 0.4912(4) 0.3848(3) 0.0177(8) Uani 1 d .
C9 C 0.4068(4) 0.4636(4) 0.6166(3) 0.0206(8) Uani 1 d .
Cl3 Cl 0.29423(12) 0.41658(13) 0.75523(9) 0.0328(2) Uani 1 d .
O7 O 0.0350(4) 0.5540(3) 0.3437(3) 0.0254(6) Uani 1 d D
H71 H -0.0427(41) 0.5396(58) 0.3710(49) 0.044(17) Uiso 1 d D
H72 H 0.0439(74) 0.5824(63) 0.3989(42) 0.060(20) Uiso 1 d D
O8 O 0.4127(4) 0.2298(4) 0.1597(3) 0.0369(8) Uani 1 d D
H81 H 0.4404(61) 0.2699(52) 0.0956(33) 0.044(16) Uiso 1 d D
H82 H 0.4546(102) 0.1540(47) 0.1780(87) 0.139(41) Uiso 1 d D
O9 O 0.4427(5) 0.1852(4) 0.4220(3) 0.0359(8) Uani 1 d D
H91 H 0.4978(74) 0.1286(64) 0.3878(64) 0.090(28) Uiso 1 d D
H92 H 0.4151(88) 0.1472(74) 0.4857(39) 0.090(29) Uiso 1 d D
O10 O 0.4440(4) 0.6779(4) 0.0673(3) 0.0502(10) Uani 1 d .
O11 O 0.3635(6) 0.0579(4) 0.6673(4) 0.082(2) Uani 1 d .
O12A O 0.4803(22) 0.0588(7) 0.8646(7) 0.068(4) Uani 0.80(4) d P
O12B O 0.5575(52) 0.0671(28) 0.8875(34) 0.053(11) Uani 0.20(4) d P
O13 O 0.0656(7) 0.1379(6) 0.8223(5) 0.091(2) Uani 1 d .
O14A O 0.2059(69) 0.0632(84) 0.0376(53) 0.079(12) Uani 0.37(18) d P
O14B O 0.1549(107) 0.0461(28) 0.0757(85) 0.099(15) Uani 0.63(18) d P

loop_
_atom_type_symbol
_atom_type_description
_atom_type_scat_dispersion_real
_atom_type_scat_dispersion_imag
_atom_type_scat_source
C C 0.0033 0.0016 'International Tables Vol C Tables 4.2.6.8 and 6.1.1.4'
H H 0.0000 0.0000 'International Tables Vol C Tables 4.2.6.8 and 6.1.1.4'
O O 0.0106 0.0060 'International Tables Vol C Tables 4.2.6.8 and 6.1.1.4'
Cl Cl 0.1484 0.1585 'International Tables Vol C Tables 4.2.6.8 and 6.1.1.4'
Gd Gd -0.1653 3.9035 'International Tables Vol C Tables 4.2.6.8 and 6.1.1.4'

loop_
_geom_angle_atom_site_label_1
_geom_angle_atom_site_label_2
_geom_angle_atom_site_label_3
_geom_angle
_geom_angle_site_symmetry_1
_geom_angle_site_symmetry_3
O8 Gd O4 83.53(12) . .
O8 Gd O2 134.14(10) . .
O4 Gd O2 76.51(10) . .
O8 Gd O6 83.09(11) . .
O4 Gd O6 139.11(9) . .
O2 Gd O6 136.69(9) . .
O8 Gd O5 136.07(12) . .
O4 Gd O5 140.31(10) . .
O2 Gd O5 72.01(9) . .
O6 Gd O5 64.77(9) . .
O8 Gd O1 69.48(11) . .
O4 Gd O1 69.64(10) . .
O2 Gd O1 64.95(9) . .
O6 Gd O1 138.33(10) . .
O5 Gd O1 115.71(9) . .
O8 Gd O3 72.51(11) . .
O4 Gd O3 64.92(9) . .
O2 Gd O3 130.32(10) . .
O6 Gd O3 74.22(9) . .
O5 Gd O3 121.44(9) . .
O1 Gd O3 122.74(9) . .
O8 Gd O7 141.31(11) . .
O4 Gd O7 77.75(11) . .
O2 Gd O7 73.43(10) . .
O6 Gd O7 89.31(10) . .
O5 Gd O7 70.61(10) . .
O1 Gd O7 131.57(10) . .
O3 Gd O7 68.92(10) . .
O8 Gd O9 75.12(13) . .
O4 Gd O9 138.70(11) . .
O2 Gd O9 93.53(12) . .
O6 Gd O9 73.21(11) . .
O5 Gd O9 67.64(11) . .
O1 Gd O9 69.86(11) . .
O3 Gd O9 136.13(12) . .
O7 Gd O9 138.25(11) . .
C1 O1 Gd 121.1(2) . .
C2 O2 Gd 121.6(2) . .
O1 C1 C3 125.1(4) . .
O1 C1 C2 116.0(3) . .
C3 C1 C2 118.9(3) . .
O2 C2 C3 125.4(4) . 2_556
O2 C2 C1 115.4(3) . .
C3 C2 C1 119.2(3) 2_556 .
C2 C3 C1 121.9(4) 2_556 .
C2 C3 Cl1 119.8(3) 2_556 .
C1 C3 Cl1 118.2(3) . .
C4 O3 Gd 119.9(2) . .
C5 O4 Gd 123.3(3) . .
O3 C4 C6 125.9(4) . 2_565
O3 C4 C5 116.2(3) . .
C6 C4 C5 117.9(4) 2_565 .
O4 C5 C6 124.5(4) . .
O4 C5 C4 115.1(3) . .
C6 C5 C4 120.4(3) . .
C5 C6 C4 121.6(4) . 2_565
C5 C6 Cl2 118.6(3) . .
C4 C6 Cl2 119.6(3) 2_565 .
C7 O5 Gd 118.5(2) . .
C8 O6 Gd 119.7(2) . .
O5 C7 C9 124.6(4) . .
O5 C7 C8 115.8(3) . .
C9 C7 C8 119.7(3) . .
O6 C8 C9 125.4(4) . 2_666
O6 C8 C7 115.9(3) . .
C9 C8 C7 118.8(3) 2_666 .
C8 C9 C7 121.5(4) 2_666 .
C8 C9 Cl3 119.9(3) 2_666 .
C7 C9 Cl3 118.6(3) . .

loop_
_geom_bond_atom_site_label_1
_geom_bond_atom_site_label_2
_geom_bond_distance
_geom_bond_site_symmetry_2
Gd O8 2.378(3) .
Gd O4 2.400(3) .
Gd O2 2.415(3) .
Gd O6 2.423(3) .
Gd O5 2.453(3) .
Gd O1 2.461(3) .
Gd O3 2.476(3) .
Gd O7 2.483(3) .
Gd O9 2.484(3) .
O1 C1 1.236(5) .
O2 C2 1.269(5) .
C1 C3 1.405(5) .
C1 C2 1.530(5) .
C2 C3 1.378(6) 2_556
C3 C2 1.378(6) 2_556
C3 Cl1 1.725(4) .
O3 C4 1.252(5) .
O4 C5 1.259(5) .
C4 C6 1.390(5) 2_565
C4 C5 1.531(5) .
C5 C6 1.389(6) .
C6 C4 1.390(5) 2_565
C6 Cl2 1.732(4) .
O5 C7 1.256(5) .
O6 C8 1.255(5) .
C7 C9 1.399(5) .
C7 C8 1.518(5) .
C8 C9 1.387(5) 2_666
C9 C8 1.387(5) 2_666
C9 Cl3 1.727(4) .
